data_7045873
loop_
_publ_author_name
'Polezhaev, Alexander V.'
'Beagan, Daniel M.'
'Cabelof, Alyssa C.'
'Chen, Chun-Hsing'
'Caulton, Kenneth G.'

_publ_section_title
;
 A substituent-tolerant synthetic approach to N/P-&quot;loaded&quot;
 heteroarenes.
;
_journal_issue 17
_journal_name_full 'Dalton transactions (Cambridge, England : 2003)'
_journal_page_first 5938
_journal_page_last 5942
_journal_paper_doi 10.1039/c8dt00533h
_journal_volume 47
_journal_year 2018
_chemical_formula_moiety 'C27 H34 N2 Na1 O4 P1'
_chemical_formula_sum 'C27 H34 N2 Na O4 P'
_chemical_formula_weight 504.54
_space_group_IT_number 61
_space_group_name_Hall '-P 2ac 2ab'
_space_group_name_H-M_alt 'P b c a'
_symmetry_cell_setting orthorhombic
_symmetry_space_group_name_Hall '-P 2ac 2ab'
_symmetry_space_group_name_H-M 'P b c a'
_atom_sites_solution_hydrogens difmap
_atom_sites_solution_primary other
_audit_creation_date 2018-01-12
_audit_creation_method CRYSTALS_ver_14.61_build_6236
_audit_update_record
;
2018-01-22 deposited with the CCDC.
2018-03-16 downloaded from the CCDC.
;
_cell_angle_alpha 90
_cell_angle_beta 90
_cell_angle_gamma 90
_cell_formula_units_Z 8
_cell_length_a 15.7808(6)
_cell_length_b 12.1309(5)
_cell_length_c 27.9536(11)
_cell_measurement_reflns_used 9550
_cell_measurement_temperature 100
_cell_measurement_theta_max 14
_cell_measurement_theta_min 2
_cell_volume 5351.3(4)
_computing_cell_refinement 'USER DEFINED CELL REFINEMENT'
_computing_data_collection 'USER DEFINED DATA COLLECTION'
_computing_data_reduction 'USER DEFINED DATA REDUCTION'
_computing_molecular_graphics 'CAMERON (Watkin et al., 1996)'
_computing_publication_material 'CRYSTALS (Betteridge et al., 2003)'
_computing_structure_refinement 'CRYSTALS (Betteridge et al., 2003)'
_computing_structure_solution 'Superflip (Palatinus & Chapuis, 2007)'
_diffrn_ambient_temperature 100
_diffrn_detector ' Pilatus1M(CdTe) pixel array detector'
_diffrn_detector_type 'CMOS pixel array detector'
_diffrn_measured_fraction_theta_full 0.997
_diffrn_measured_fraction_theta_max 0.997
_diffrn_measurement_device 'huber three-circle diffractometer'
_diffrn_measurement_device_type 'Pilatus1M(CdTe) pixel array detector'
_diffrn_measurement_method '\f scans'
_diffrn_radiation_monochromator 'silicon  1 1 1 and 3 1 1'
_diffrn_radiation_source synchrotron
_diffrn_radiation_type synchrotron
_diffrn_radiation_wavelength 0.41328
_diffrn_reflns_av_R_equivalents 0.038
_diffrn_reflns_limit_h_max 18
_diffrn_reflns_limit_h_min -18
_diffrn_reflns_limit_k_max 14
_diffrn_reflns_limit_k_min -14
_diffrn_reflns_limit_l_max 33
_diffrn_reflns_limit_l_min -33
_diffrn_reflns_number 108636
_diffrn_reflns_theta_full 14.268
_diffrn_reflns_theta_max 14.268
_diffrn_reflns_theta_min 1.132
_diffrn_standards_number 0
_exptl_absorpt_coefficient_mu 0.049
_exptl_absorpt_correction_T_max 1.00
_exptl_absorpt_correction_T_min 1.00
_exptl_absorpt_correction_type multi-scan
_exptl_absorpt_process_details 'DENZO/SCALEPACK (Otwinowski & Minor, 1997)'
_exptl_crystal_colour yellow
_exptl_crystal_density_diffrn 1.252
_exptl_crystal_density_method 'not measured'
_exptl_crystal_description plate
_exptl_crystal_F_000 2143.999
_exptl_crystal_size_max 0.030
_exptl_crystal_size_mid 0.030
_exptl_crystal_size_min 0.015
_refine_diff_density_max 0.64
_refine_diff_density_min -0.85
_refine_ls_extinction_method None
_refine_ls_goodness_of_fit_ref 0.9967
_refine_ls_hydrogen_treatment constr
_refine_ls_matrix_type full
_refine_ls_number_parameters 418
_refine_ls_number_reflns 4727
_refine_ls_number_restraints 228
_refine_ls_R_factor_all 0.0691
_refine_ls_R_factor_gt 0.0649
_refine_ls_shift/su_max 0.0318906
_refine_ls_shift/su_mean 0.0026013
_refine_ls_structure_factor_coef Fsqd
_refine_ls_weighting_details
;
 Method= Modified Sheldrick 
 w=1/[\s^2^(F^2^) + ( 0.11P)^2^ + 7.03P] 
 ,where P=(max(Fo^2^,0) + 2Fc^2^)/3 
;
_refine_ls_weighting_scheme calc
_refine_ls_wR_factor_all 0.1889
_refine_ls_wR_factor_gt 0.1848
_refine_ls_wR_factor_ref 0.1889
_reflns_limit_h_max 18
_reflns_limit_h_min 0
_reflns_limit_k_max 14
_reflns_limit_k_min 0
_reflns_limit_l_max 33
_reflns_limit_l_min 0
_reflns_number_gt 4220
_reflns_number_total 4746
_reflns_threshold_expression I>2.0\s(I)
_oxford_diffrn_Wilson_B_factor 0.00
_oxford_diffrn_Wilson_scale 0.00
_oxford_refine_ls_r_factor_ref 0.0691
_oxford_refine_ls_scale 0.05696(2)
_oxford_reflns_number_all 4727
_oxford_reflns_threshold_expression_ref I>-3.0\s(I)
_oxford_structure_analysis_title 'Data_0ma in Pbca'
_cod_data_source_file c8dt00533h4.cif
_cod_data_source_block S18002
_cod_depositor_comments
;
The following automatic conversions were performed:

'_atom_sites_solution_primary' value 'Other' changed to 'other'
according to
/home/data/users/saulius/crontab/automatic-downloads/rss-feeds/RSC/lib/dictionaries/cif_core.dic
dictionary named 'cif_core.dic' version 2.4.2 from 2011-04-26.

Automatic conversion script
Id: cif_fix_values 4973 2017-02-22 13:04:09Z antanas 

 Adding full bibliography for 7045873.cif.
;
_cod_original_sg_symbol_H-M 'P b c a '
_cod_original_formula_sum 'C27 H34 N2 Na1 O4 P1'
_cod_database_code 7045873

loop_
_symmetry_equiv_pos_as_xyz
x,y,z
-x,-y,-z
x,-y+1/2,z+1/2
-x,y+1/2,-z+1/2
-x+1/2,-y,z+1/2
x+1/2,y,-z+1/2
x+1/2,-y+1/2,-z
-x+1/2,y+1/2,z

loop_
_atom_site_label
_atom_site_type_symbol
_atom_site_fract_x
_atom_site_fract_y
_atom_site_fract_z
_atom_site_U_iso_or_equiv
_atom_site_occupancy
_atom_site_adp_type
_atom_site_refinement_flags_posn
_atom_site_refinement_flags_adp
_atom_site_refinement_flags_occupancy
_atom_site_disorder_assembly
_atom_site_disorder_group
P1 P 0.45694(5) 0.51442(6) 0.85954(3) 0.0397 1.0000 Uani . . . . .
Na1 Na 0.36360(7) 0.70302(8) 0.71800(4) 0.0362 1.0000 Uani . . . . .
O1 O 0.41193(13) 0.59919(15) 0.77637(7) 0.0399 1.0000 Uani . . . . .
O2 O 0.2676(5) 0.6098(5) 0.6717(3) 0.0389 0.603(13) Uani D . P 1 6
O3 O 0.25005(13) 0.80084(16) 0.74965(9) 0.0550 1.0000 Uani D . . . .
O4 O 0.6533(15) 0.0011(5) 1.0224(7) 0.1123 0.155(9) Uani D U P 1 1
O21 O 0.2839(8) 0.6202(8) 0.6588(4) 0.0450 0.397(13) Uani D . P 1 5
O41 O 0.6854(4) -0.0060(3) 1.0032(3) 0.1297 0.845(9) Uani D U P 1 2
N1 N 0.45946(15) 0.85430(18) 0.71489(8) 0.0352 1.0000 Uani . . . . .
N2 N 0.45370(16) 0.82733(19) 0.66798(8) 0.0387 1.0000 Uani . . . . .
C1 C 0.45403(17) 0.5231(2) 0.79594(10) 0.0330 1.0000 Uani . . . . .
C2 C 0.49982(16) 0.4410(2) 0.76795(10) 0.0313 1.0000 Uani . . . . .
C3 C 0.50215(16) 0.4481(2) 0.71466(10) 0.0326 1.0000 Uani . . . . .
C4 C 0.51532(18) 0.5479(2) 0.69088(11) 0.0378 1.0000 Uani . . . . .
C5 C 0.5213(2) 0.5510(3) 0.64133(12) 0.0489 1.0000 Uani . . . . .
C6 C 0.5133(2) 0.4554(3) 0.61475(12) 0.0540 1.0000 Uani . . . . .
C7 C 0.5001(2) 0.3553(3) 0.63796(11) 0.0459 1.0000 Uani . . . . .
C8 C 0.49514(18) 0.3517(2) 0.68751(10) 0.0372 1.0000 Uani . . . . .
C9 C 0.48664(19) 0.8907(2) 0.63358(10) 0.0362 1.0000 Uani . . . . .
C10 C 0.47138(19) 0.8472(2) 0.58422(10) 0.0398 1.0000 Uani . . . . .
C11 C 0.4130(2) 0.7636(2) 0.57591(10) 0.0422 1.0000 Uani . . . . .
C12 C 0.3991(2) 0.7220(3) 0.53036(11) 0.0504 1.0000 Uani . . . . .
C13 C 0.4427(3) 0.7639(3) 0.49184(12) 0.0572 1.0000 Uani . . . . .
C14 C 0.5013(3) 0.8459(4) 0.49923(13) 0.0691 1.0000 Uani . . . . .
C15 C 0.5159(3) 0.8870(3) 0.54483(12) 0.0590 1.0000 Uani . . . . .
C16 C 0.2688(5) 0.4962(4) 0.6578(3) 0.0678 0.603(13) Uani D U P 1 6
C17 C 0.2264(6) 0.4894(6) 0.6111(2) 0.0692 0.603(13) Uani D U P 1 6
C18 C 0.1905(7) 0.6057(8) 0.6025(3) 0.0735 0.603(13) Uani D U P 1 6
C19 C 0.1986(6) 0.6602(6) 0.6479(4) 0.0566 0.603(13) Uani D U P 1 6
C20 C 0.2693(6) 0.8907(6) 0.7807(3) 0.0737 0.411(10) Uani D U P 1 3
C21 C 0.2568(8) 0.8504(12) 0.8301(3) 0.0839 0.411(10) Uani D U P 1 3
C22 C 0.2039(7) 0.7449(9) 0.8245(2) 0.0734 0.411(10) Uani D U P 1 3
C23 C 0.1874(4) 0.7368(6) 0.7725(2) 0.0414 0.411(10) Uani D U P 1 3
C24 C 0.6989(8) -0.0040(6) 1.0656(6) 0.1115 0.155(9) Uani D U P 1 1
C25 C 0.7454(3) -0.1050(4) 1.06473(15) 0.0976 1.0000 Uani D . . . .
C26 C 0.6909(3) -0.1816(2) 1.03796(16) 0.0833 1.0000 Uani D . . . .
C27 C 0.6410(3) -0.1105(3) 1.00610(18) 0.0954 1.0000 Uani D U . . .
C161 C 0.2996(6) 0.5148(6) 0.6395(4) 0.0425 0.397(13) Uani D U P 1 5
C171 C 0.2605(7) 0.5122(8) 0.5938(3) 0.0764 0.397(13) Uani D U P 1 5
C181 C 0.1865(7) 0.5921(11) 0.5977(5) 0.0515 0.397(13) Uani D U P 1 5
C191 C 0.2032(10) 0.6550(12) 0.6418(6) 0.0622 0.397(13) Uani D U P 1 5
C201 C 0.2567(4) 0.9133(3) 0.7629(2) 0.0531 0.589(10) Uani D U P 1 4
C211 C 0.2624(4) 0.9157(6) 0.8153(2) 0.0648 0.589(10) Uani D U P 1 4
C221 C 0.2346(6) 0.8000(6) 0.83103(18) 0.0780 0.589(10) Uani D U P 1 4
C231 C 0.2081(5) 0.7464(4) 0.7870(2) 0.0718 0.589(10) Uani D U P 1 4
C241 C 0.7594(3) -0.0145(4) 1.0320(2) 0.1090 0.845(9) Uani D U P 1 2
H41 H 0.5201 0.6141 0.7088 0.0462 1.0000 Uiso R . . . .
H51 H 0.5312 0.6190 0.6255 0.0607 1.0000 Uiso R . . . .
H61 H 0.5169 0.4583 0.5808 0.0648 1.0000 Uiso R . . . .
H71 H 0.4945 0.2894 0.6198 0.0550 1.0000 Uiso R . . . .
H81 H 0.4868 0.2832 0.7033 0.0454 1.0000 Uiso R . . . .
H111 H 0.3821 0.7341 0.6021 0.0516 1.0000 Uiso R . . . .
H121 H 0.3594 0.6641 0.5257 0.0620 1.0000 Uiso R . . . .
H131 H 0.4328 0.7362 0.4606 0.0687 1.0000 Uiso R . . . .
H141 H 0.5318 0.8754 0.4729 0.0825 1.0000 Uiso R . . . .
H151 H 0.5572 0.9429 0.5494 0.0693 1.0000 Uiso R . . . .
H161 H 0.2387 0.4534 0.6806 0.0739 0.603(13) Uiso R . P 1 6
H162 H 0.3252 0.4693 0.6551 0.0739 0.603(13) Uiso R . P 1 6
H171 H 0.1807 0.4385 0.6119 0.0878 0.603(13) Uiso R . P 1 6
H172 H 0.2652 0.4685 0.5868 0.0878 0.603(13) Uiso R . P 1 6
H181 H 0.2238 0.6420 0.5790 0.0763 0.603(13) Uiso R . P 1 6
H182 H 0.1330 0.6046 0.5926 0.0763 0.603(13) Uiso R . P 1 6
H191 H 0.2108 0.7363 0.6435 0.0688 0.603(13) Uiso R . P 1 6
H192 H 0.1478 0.6526 0.6658 0.0688 0.603(13) Uiso R . P 1 6
H201 H 0.3257 0.9159 0.7761 0.0762 0.411(10) Uiso R . P 1 3
H202 H 0.2309 0.9497 0.7751 0.0762 0.411(10) Uiso R . P 1 3
H211 H 0.2288 0.9028 0.8498 0.1023 0.411(10) Uiso R . P 1 3
H212 H 0.3102 0.8325 0.8438 0.1023 0.411(10) Uiso R . P 1 3
H221 H 0.1517 0.7523 0.8412 0.0858 0.411(10) Uiso R . P 1 3
H222 H 0.2332 0.6818 0.8359 0.0858 0.411(10) Uiso R . P 1 3
H231 H 0.1324 0.7631 0.7649 0.0540 0.411(10) Uiso R . P 1 3
H232 H 0.1929 0.6625 0.7624 0.0540 0.411(10) Uiso R . P 1 3
H241 H 0.6600 -0.0016 1.0915 0.1298 0.155(9) Uiso R . P 1 1
H242 H 0.7371 0.0564 1.0679 0.1298 0.155(9) Uiso R . P 1 1
H251 H 0.7535 -0.1301 1.0966 0.1155 0.155(9) Uiso R . P 1 1
H252 H 0.7988 -0.0968 1.0495 0.1155 0.155(9) Uiso R . P 1 1
H253 H 0.7970 -0.1394 1.0737 0.1155 0.845(9) Uiso R . P 1 2
H254 H 0.7170 -0.0791 1.0925 0.1155 0.845(9) Uiso R . P 1 2
H261 H 0.6546 -0.2209 1.0590 0.0981 1.0000 Uiso R . . . .
H262 H 0.7245 -0.2323 1.0203 0.0981 1.0000 Uiso R . . . .
H271 H 0.5825 -0.1279 1.0084 0.1175 0.155(9) Uiso R . P 1 1
H272 H 0.6594 -0.1204 0.9740 0.1175 0.155(9) Uiso R . P 1 1
H273 H 0.5860 -0.0984 1.0188 0.1175 0.845(9) Uiso R . P 1 2
H274 H 0.6364 -0.1441 0.9755 0.1175 0.845(9) Uiso R . P 1 2
H1611 H 0.2758 0.4598 0.6596 0.0584 0.397(13) Uiso R . P 1 5
H1612 H 0.3591 0.5038 0.6371 0.0584 0.397(13) Uiso R . P 1 5
H1711 H 0.2995 0.5361 0.5700 0.0884 0.397(13) Uiso R . P 1 5
H1712 H 0.2422 0.4395 0.5866 0.0884 0.397(13) Uiso R . P 1 5
H1811 H 0.1349 0.5521 0.6000 0.0617 0.397(13) Uiso R . P 1 5
H1812 H 0.1846 0.6389 0.5705 0.0617 0.397(13) Uiso R . P 1 5
H1911 H 0.1603 0.6398 0.6647 0.0717 0.397(13) Uiso R . P 1 5
H1912 H 0.2033 0.7315 0.6346 0.0717 0.397(13) Uiso R . P 1 5
H2011 H 0.3064 0.9451 0.7495 0.0596 0.589(10) Uiso R . P 1 4
H2012 H 0.2084 0.9533 0.7524 0.0596 0.589(10) Uiso R . P 1 4
H2111 H 0.2259 0.9705 0.8282 0.0835 0.589(10) Uiso R . P 1 4
H2112 H 0.3188 0.9292 0.8256 0.0835 0.589(10) Uiso R . P 1 4
H2211 H 0.1883 0.8045 0.8526 0.0946 0.589(10) Uiso R . P 1 4
H2212 H 0.2798 0.7607 0.8456 0.0946 0.589(10) Uiso R . P 1 4
H2311 H 0.1485 0.7529 0.7828 0.0836 0.589(10) Uiso R . P 1 4
H2312 H 0.2234 0.6707 0.7874 0.0836 0.589(10) Uiso R . P 1 4
H2411 H 0.7675 0.0524 1.0491 0.1233 0.845(9) Uiso R . P 1 2
H2412 H 0.8083 -0.0297 1.0133 0.1233 0.845(9) Uiso R . P 1 2

loop_
_atom_site_aniso_label
_atom_site_aniso_U_11
_atom_site_aniso_U_22
_atom_site_aniso_U_33
_atom_site_aniso_U_23
_atom_site_aniso_U_13
_atom_site_aniso_U_12
P1 0.0511(5) 0.0308(4) 0.0372(4) -0.0061(3) -0.0033(3) 0.0095(3)
Na1 0.0414(6) 0.0262(5) 0.0411(6) 0.0021(4) -0.0072(4) -0.0033(4)
O1 0.0460(11) 0.0284(10) 0.0453(11) -0.0001(8) -0.0047(9) 0.0076(8)
O2 0.045(3) 0.029(2) 0.043(3) -0.003(2) -0.014(3) -0.0004(19)
O3 0.0453(12) 0.0335(11) 0.0863(17) -0.0060(11) -0.0007(12) 0.0010(9)
O4 0.116(8) 0.062(7) 0.159(9) 0.044(7) -0.031(8) -0.008(7)
O21 0.049(5) 0.045(4) 0.041(5) -0.003(4) -0.002(4) 0.003(3)
O41 0.130(4) 0.067(2) 0.192(5) 0.032(3) -0.063(4) 0.010(2)
N1 0.0470(13) 0.0268(11) 0.0316(11) 0.0005(9) -0.0042(9) -0.0054(10)
N2 0.0545(14) 0.0301(12) 0.0313(12) 0.0005(9) -0.0049(10) -0.0085(10)
C1 0.0355(14) 0.0233(12) 0.0403(14) -0.0021(10) -0.0036(11) 0.0001(10)
C2 0.0344(13) 0.0232(12) 0.0362(13) -0.0009(10) -0.0045(10) -0.0014(10)
C3 0.0329(13) 0.0282(13) 0.0367(14) 0.0007(10) -0.0029(10) 0.0025(10)
C4 0.0391(14) 0.0279(13) 0.0464(16) 0.0020(12) -0.0009(12) 0.0023(11)
C5 0.063(2) 0.0363(16) 0.0471(18) 0.0126(13) 0.0064(15) 0.0057(14)
C6 0.078(2) 0.0495(19) 0.0344(15) 0.0053(14) 0.0036(15) 0.0089(17)
C7 0.065(2) 0.0372(16) 0.0357(15) -0.0029(12) -0.0034(13) 0.0056(14)
C8 0.0451(15) 0.0285(13) 0.0381(14) 0.0005(11) -0.0034(12) 0.0014(11)
C9 0.0453(15) 0.0282(13) 0.0352(14) 0.0034(11) -0.0028(12) -0.0018(11)
C10 0.0514(16) 0.0329(14) 0.0351(14) 0.0020(11) 0.0010(12) 0.0011(12)
C11 0.0596(18) 0.0339(14) 0.0331(14) 0.0007(11) -0.0027(13) -0.0023(13)
C12 0.074(2) 0.0384(16) 0.0390(16) -0.0058(13) -0.0033(15) -0.0027(15)
C13 0.079(2) 0.055(2) 0.0372(17) -0.0120(15) 0.0034(16) 0.0024(18)
C14 0.084(3) 0.080(3) 0.0433(18) -0.0038(18) 0.0191(18) -0.014(2)
C15 0.070(2) 0.062(2) 0.0452(18) -0.0024(16) 0.0093(16) -0.0180(18)
C16 0.059(4) 0.041(3) 0.103(6) -0.003(3) -0.002(4) -0.007(3)
C17 0.079(3) 0.078(3) 0.051(4) -0.026(3) -0.008(2) -0.007(2)
C18 0.072(5) 0.092(6) 0.057(4) 0.008(3) -0.027(4) 0.006(3)
C19 0.050(4) 0.048(4) 0.071(4) -0.012(4) -0.025(4) 0.010(3)
C20 0.054(5) 0.048(5) 0.119(8) -0.020(5) -0.003(6) 0.012(4)
C21 0.073(4) 0.074(4) 0.105(8) -0.022(4) -0.021(4) -0.012(6)
C22 0.087(6) 0.071(6) 0.062(6) -0.016(5) -0.003(5) -0.001(5)
C23 0.031(4) 0.046(4) 0.047(4) 0.004(3) -0.012(3) 0.006(3)
C24 0.104(5) 0.074(8) 0.156(9) 0.021(8) -0.039(8) -0.017(8)
C25 0.096(4) 0.092(4) 0.105(4) 0.011(3) -0.030(3) -0.021(3)
C26 0.090(3) 0.063(3) 0.096(3) -0.007(2) -0.009(3) -0.003(2)
C27 0.086(3) 0.083(3) 0.118(4) 0.005(3) -0.026(3) -0.008(3)
C161 0.037(3) 0.037(3) 0.054(5) -0.0098(19) -0.0092(19) -0.0090(18)
C171 0.074(6) 0.074(5) 0.081(6) -0.027(5) 0.012(5) -0.023(5)
C181 0.047(3) 0.060(5) 0.047(3) -0.006(3) -0.008(3) -0.028(4)
C191 0.058(6) 0.056(6) 0.072(7) 0.002(6) -0.018(6) 0.012(6)
C201 0.042(3) 0.028(3) 0.089(5) -0.004(3) -0.006(3) 0.015(2)
C211 0.046(3) 0.064(4) 0.084(4) 0.003(4) 0.006(3) -0.002(3)
C221 0.088(5) 0.059(5) 0.086(5) 0.015(3) 0.028(4) 0.014(3)
C231 0.073(5) 0.055(4) 0.087(6) 0.006(4) 0.011(4) 0.001(4)
C241 0.104(5) 0.076(4) 0.147(6) 0.019(4) -0.054(4) -0.036(3)

loop_
_atom_type_symbol
_atom_type_scat_dispersion_real
_atom_type_scat_dispersion_imag
_atom_type_scat_Cromer_Mann_a1
_atom_type_scat_Cromer_Mann_b1
_atom_type_scat_Cromer_Mann_a2
_atom_type_scat_Cromer_Mann_b2
_atom_type_scat_Cromer_Mann_a3
_atom_type_scat_Cromer_Mann_b3
_atom_type_scat_Cromer_Mann_a4
_atom_type_scat_Cromer_Mann_b4
_atom_type_scat_Cromer_Mann_c
_atom_type_scat_source
C -0.0001 0.0005 2.3100 20.8439 1.0200 10.2075 1.5886 0.5687 0.8650 51.6512 0.2156 'International Tables Vol C 4.2.6.8 and 6.1.1.4'
H 0.0000 0.0000 0.4930 10.5109 0.3229 26.1257 0.1402 3.1424 0.0408 57.7998 0.0030 'International Tables Vol C 4.2.6.8 and 6.1.1.4'
N 0.0005 0.0010 12.2126 0.0057 3.1322 9.8933 2.0125 28.9975 1.1663 0.5826 -11.5290 'International Tables Vol C 4.2.6.8 and 6.1.1.4'
O 0.0017 0.0018 3.0485 13.2771 2.2868 5.7011 1.5463 0.3239 0.8670 32.9089 0.2508 'International Tables Vol C 4.2.6.8 and 6.1.1.4'
P 0.0349 0.0309 6.4345 1.9067 4.1791 27.1570 1.7800 0.5260 1.4908 68.1645 1.1149 'International Tables Vol C 4.2.6.8 and 6.1.1.4'
Na 0.0100 0.0078 4.7626 3.2850 3.1736 8.8422 1.2674 0.3136 1.1128 129.4240 0.6760 'International Tables Vol C 4.2.6.8 and 6.1.1.4'

loop_
_geom_angle_atom_site_label_1
_geom_angle_site_symmetry_1
_geom_angle_atom_site_label_2
_geom_angle_atom_site_label_3
_geom_angle_site_symmetry_3
_geom_angle
_geom_angle_publ_flag
C9 4_646 P1 C1 . 99.96(13) yes
O1 . Na1 O3 . 106.12(9) yes
O1 . Na1 O21 . 118.2(3) yes
O3 . Na1 O21 . 94.3(3) yes
O1 . Na1 N1 . 104.39(8) yes
O3 . Na1 N1 . 96.33(8) yes
O21 . Na1 N1 . 131.0(3) yes
O1 . Na1 N2 . 124.30(9) yes
O3 . Na1 N2 . 110.08(9) yes
O21 . Na1 N2 . 99.9(3) yes
N1 . Na1 N2 . 32.11(7) yes
O1 . Na1 O2 . 111.46(19) yes
O1 . Na1 O3 . 106.12(9) yes
O2 . Na1 O3 . 87.5(2) yes
O1 . Na1 N1 . 104.39(8) yes
O2 . Na1 N1 . 141.3(2) yes
O3 . Na1 N1 . 96.33(8) yes
O1 . Na1 N2 . 124.30(9) yes
O2 . Na1 N2 . 111.0(2) yes
O3 . Na1 N2 . 110.08(9) yes
N1 . Na1 N2 . 32.11(7) yes
Na1 . O1 C1 . 157.47(19) yes
Na1 . O2 C16 . 128.3(4) yes
Na1 . O2 C19 . 124.2(4) yes
C16 . O2 C19 . 107.28(7) yes
Na1 . O3 C20 . 117.2(4) yes
Na1 . O3 C23 . 115.6(4) yes
C20 . O3 C23 . 107.14(7) yes
Na1 . O3 C201 . 122.2(3) yes
Na1 . O3 C231 . 114.1(3) yes
C201 . O3 C231 . 107.11(7) yes
C24 . O4 C27 . 107.34(7) yes
Na1 . O21 C161 . 125.0(7) yes
Na1 . O21 C191 . 126.8(7) yes
C161 . O21 C191 . 107.29(7) yes
C27 . O41 C241 . 107.49(7) yes
Na1 . N1 C2 4_656 155.33(19) yes
Na1 . N1 N2 . 78.84(14) yes
C2 4_656 N1 N2 . 125.2(2) yes
N1 . N2 Na1 . 69.05(14) yes
N1 . N2 C9 . 122.1(2) yes
Na1 . N2 C9 . 166.1(2) yes
P1 . C1 O1 . 119.3(2) yes
P1 . C1 C2 . 118.84(19) yes
O1 . C1 C2 . 121.9(2) yes
C1 . C2 N1 4_646 126.1(2) yes
C1 . C2 C3 . 120.6(2) yes
N1 4_646 C2 C3 . 113.3(2) yes
C2 . C3 C4 . 121.9(2) yes
C2 . C3 C8 . 119.5(2) yes
C4 . C3 C8 . 118.6(3) yes
C3 . C4 C5 . 120.5(3) yes
C3 . C4 H41 . 119.6 no
C5 . C4 H41 . 119.8 no
C4 . C5 C6 . 120.5(3) yes
C4 . C5 H51 . 120.0 no
C6 . C5 H51 . 119.5 no
C5 . C6 C7 . 119.6(3) yes
C5 . C6 H61 . 120.0 no
C7 . C6 H61 . 120.4 no
C6 . C7 C8 . 120.0(3) yes
C6 . C7 H71 . 119.9 no
C8 . C7 H71 . 120.1 no
C3 . C8 C7 . 120.7(3) yes
C3 . C8 H81 . 119.3 no
C7 . C8 H81 . 120.0 no
P1 4_656 C9 N2 . 127.6(2) yes
P1 4_656 C9 C10 . 118.9(2) yes
N2 . C9 C10 . 113.5(2) yes
C9 . C10 C11 . 121.2(3) yes
C9 . C10 C15 . 121.7(3) yes
C11 . C10 C15 . 117.1(3) yes
C10 . C11 C12 . 121.6(3) yes
C10 . C11 H111 . 119.1 no
C12 . C11 H111 . 119.4 no
C11 . C12 C13 . 120.4(3) yes
C11 . C12 H121 . 119.9 no
C13 . C12 H121 . 119.7 no
C12 . C13 C14 . 119.1(3) yes
C12 . C13 H131 . 120.5 no
C14 . C13 H131 . 120.4 no
C13 . C14 C15 . 120.6(3) yes
C13 . C14 H141 . 119.8 no
C15 . C14 H141 . 119.5 no
C10 . C15 C14 . 121.2(3) yes
C10 . C15 H151 . 119.2 no
C14 . C15 H151 . 119.6 no
O2 . C16 C17 . 106.88(7) yes
O2 . C16 H161 . 109.7 no
C17 . C16 H161 . 109.7 no
O2 . C16 H162 . 111.4 no
C17 . C16 H162 . 109.7 no
H161 . C16 H162 . 109.5 no
C16 . C17 C18 . 104.77(7) yes
C16 . C17 H171 . 111.2 no
C18 . C17 H171 . 108.6 no
C16 . C17 H172 . 111.0 no
C18 . C17 H172 . 111.7 no
H171 . C17 H172 . 109.5 no
C17 . C18 C19 . 104.57(7) yes
C17 . C18 H181 . 109.3 no
C19 . C18 H181 . 110.4 no
C17 . C18 H182 . 112.6 no
C19 . C18 H182 . 110.5 no
H181 . C18 H182 . 109.5 no
C18 . C19 O2 . 106.60(7) yes
C18 . C19 H191 . 110.7 no
O2 . C19 H191 . 108.9 no
C18 . C19 H192 . 110.2 no
O2 . C19 H192 . 111.0 no
H191 . C19 H192 . 109.5 no
O3 . C20 C21 . 106.66(7) yes
O3 . C20 H201 . 111.3 no
C21 . C20 H201 . 110.9 no
O3 . C20 H202 . 110.0 no
C21 . C20 H202 . 108.4 no
H201 . C20 H202 . 109.5 no
C20 . C21 C22 . 104.58(7) yes
C20 . C21 H211 . 112.4 no
C22 . C21 H211 . 111.4 no
C20 . C21 H212 . 109.4 no
C22 . C21 H212 . 109.5 no
H211 . C21 H212 . 109.5 no
C21 . C22 C23 . 104.58(7) yes
C21 . C22 H221 . 110.0 no
C23 . C22 H221 . 109.7 no
C21 . C22 H222 . 111.9 no
C23 . C22 H222 . 111.2 no
H221 . C22 H222 . 109.5 no
C22 . C23 O3 . 106.64(7) yes
C22 . C23 H231 . 111.1 no
O3 . C23 H231 . 110.7 no
C22 . C23 H232 . 110.0 no
O3 . C23 H232 . 108.9 no
H231 . C23 H232 . 109.5 no
O4 . C24 C25 . 106.65(7) yes
O4 . C24 H241 . 108.8 no
C25 . C24 H241 . 111.7 no
O4 . C24 H242 . 110.5 no
C25 . C24 H242 . 109.7 no
H241 . C24 H242 . 109.5 no
C24 . C25 C26 . 104.54(7) yes
C24 . C25 H251 . 109.2 no
C26 . C25 H251 . 110.7 no
C24 . C25 H252 . 111.9 no
C26 . C25 H252 . 110.9 no
H251 . C25 H252 . 109.5 no
C26 . C25 C241 . 104.37(7) yes
C26 . C25 H253 . 111.0 no
C241 . C25 H253 . 111.6 no
C26 . C25 H254 . 110.5 no
C241 . C25 H254 . 109.8 no
H253 . C25 H254 . 109.5 no
C25 . C26 C27 . 104.51(5) yes
C25 . C26 H261 . 110.8 no
C27 . C26 H261 . 110.3 no
C25 . C26 H262 . 110.4 no
C27 . C26 H262 . 111.3 no
H261 . C26 H262 . 109.5 no
C26 . C27 O4 . 106.76(7) yes
C26 . C27 H271 . 110.5 no
O4 . C27 H271 . 108.5 no
C26 . C27 H272 . 109.5 no
O4 . C27 H272 . 112.0 no
H271 . C27 H272 . 109.5 no
C26 . C27 O41 . 106.75(7) yes
C26 . C27 H273 . 110.7 no
O41 . C27 H273 . 109.1 no
C26 . C27 H274 . 109.6 no
O41 . C27 H274 . 111.2 no
H273 . C27 H274 . 109.5 no
O21 . C161 C171 . 106.78(7) yes
O21 . C161 H1611 . 109.9 no
C171 . C161 H1611 . 110.2 no
O21 . C161 H1612 . 109.1 no
C171 . C161 H1612 . 111.4 no
H1611 . C161 H1612 . 109.5 no
C161 . C171 C181 . 104.72(7) yes
C161 . C171 H1711 . 109.9 no
C181 . C171 H1711 . 110.7 no
C161 . C171 H1712 . 110.0 no
C181 . C171 H1712 . 111.9 no
H1711 . C171 H1712 . 109.5 no
C171 . C181 C191 . 104.66(7) yes
C171 . C181 H1811 . 109.6 no
C191 . C181 H1811 . 111.3 no
C171 . C181 H1812 . 110.2 no
C191 . C181 H1812 . 111.5 no
H1811 . C181 H1812 . 109.5 no
C181 . C191 O21 . 106.71(7) yes
C181 . C191 H1911 . 109.6 no
O21 . C191 H1911 . 110.7 no
C181 . C191 H1912 . 109.2 no
O21 . C191 H1912 . 111.0 no
H1911 . C191 H1912 . 109.5 no
O3 . C201 C211 . 106.50(7) yes
O3 . C201 H2011 . 110.4 no
C211 . C201 H2011 . 109.5 no
O3 . C201 H2012 . 110.6 no
C211 . C201 H2012 . 110.3 no
H2011 . C201 H2012 . 109.5 no
C201 . C211 C221 . 104.47(7) yes
C201 . C211 H2111 . 110.8 no
C221 . C211 H2111 . 111.0 no
C201 . C211 H2112 . 111.3 no
C221 . C211 H2112 . 109.8 no
H2111 . C211 H2112 . 109.5 no
C211 . C221 C231 . 104.43(7) yes
C211 . C221 H2211 . 110.5 no
C231 . C221 H2211 . 109.9 no
C211 . C221 H2212 . 111.6 no
C231 . C221 H2212 . 110.8 no
H2211 . C221 H2212 . 109.5 no
C221 . C231 O3 . 106.48(7) yes
C221 . C231 H2311 . 110.8 no
O3 . C231 H2311 . 109.6 no
C221 . C231 H2312 . 110.5 no
O3 . C231 H2312 . 110.0 no
H2311 . C231 H2312 . 109.5 no
C25 . C241 O41 . 106.71(7) yes
C25 . C241 H2411 . 110.7 no
O41 . C241 H2411 . 109.3 no
C25 . C241 H2412 . 109.1 no
O41 . C241 H2412 . 111.5 no
H2411 . C241 H2412 . 109.5 no

loop_
_geom_bond_atom_site_label_1
_geom_bond_atom_site_label_2
_geom_bond_site_symmetry_2
_geom_bond_distance
_geom_bond_publ_flag
P1 C9 4_646 1.756(3) yes
P1 C1 . 1.782(3) yes
Na1 O1 . 2.198(2) yes
Na1 O3 . 2.324(2) yes
Na1 O21 . 2.308(9) yes
Na1 N1 . 2.380(2) yes
Na1 N2 . 2.500(3) yes
Na1 O1 . 2.198(2) yes
Na1 O2 . 2.290(6) yes
Na1 O3 . 2.324(2) yes
Na1 N1 . 2.380(2) yes
Na1 N2 . 2.500(3) yes
O1 C1 . 1.262(3) yes
O2 C16 . 1.433(5) yes
O2 C19 . 1.416(5) yes
O3 C20 . 1.426(5) yes
O3 C23 . 1.410(5) yes
O3 C201 . 1.417(4) yes
O3 C231 . 1.402(5) yes
O4 C24 . 1.407(6) yes
O4 C27 . 1.442(5) yes
O21 C161 . 1.411(5) yes
O21 C191 . 1.423(6) yes
O41 C27 . 1.451(4) yes
O41 C241 . 1.423(4) yes
N1 C2 4_656 1.323(3) yes
N1 N2 . 1.354(3) yes
N2 C9 . 1.336(4) yes
C1 C2 . 1.458(4) yes
C2 C3 . 1.492(4) yes
C3 C4 . 1.397(4) yes
C3 C8 . 1.398(4) yes
C4 C5 . 1.389(4) yes
C4 H41 . 0.950 no
C5 C6 . 1.383(5) yes
C5 H51 . 0.950 no
C6 C7 . 1.393(5) yes
C6 H61 . 0.950 no
C7 C8 . 1.388(4) yes
C7 H71 . 0.950 no
C8 H81 . 0.950 no
C9 C10 . 1.496(4) yes
C10 C11 . 1.390(4) yes
C10 C15 . 1.392(4) yes
C11 C12 . 1.387(4) yes
C11 H111 . 0.950 no
C12 C13 . 1.375(5) yes
C12 H121 . 0.950 no
C13 C14 . 1.373(6) yes
C13 H131 . 0.950 no
C14 C15 . 1.388(5) yes
C14 H141 . 0.950 no
C15 H151 . 0.950 no
C16 C17 . 1.469(5) yes
C16 H161 . 0.950 no
C16 H162 . 0.950 no
C17 C18 . 1.539(5) yes
C17 H171 . 0.950 no
C17 H172 . 0.950 no
C18 C19 . 1.436(5) yes
C18 H181 . 0.950 no
C18 H182 . 0.950 no
C19 H191 . 0.950 no
C19 H192 . 0.950 no
C20 C21 . 1.480(6) yes
C20 H201 . 0.950 no
C20 H202 . 0.950 no
C21 C22 . 1.536(5) yes
C21 H211 . 0.950 no
C21 H212 . 0.950 no
C22 C23 . 1.478(5) yes
C22 H221 . 0.950 no
C22 H222 . 0.950 no
C23 H231 . 0.950 no
C23 H232 . 0.950 no
C24 C25 . 1.428(5) yes
C24 H241 . 0.950 no
C24 H242 . 0.950 no
C25 C26 . 1.470(3) yes
C25 H251 . 0.950 no
C25 H252 . 0.950 no
C25 C26 . 1.470(3) yes
C25 C241 . 1.445(4) yes
C25 H253 . 0.950 no
C25 H254 . 0.950 no
C26 C27 . 1.469(3) yes
C26 H261 . 0.950 no
C26 H262 . 0.950 no
C27 H271 . 0.950 no
C27 H272 . 0.950 no
C27 H273 . 0.950 no
C27 H274 . 0.950 no
C161 C171 . 1.419(5) yes
C161 H1611 . 0.950 no
C161 H1612 . 0.950 no
C171 C181 . 1.522(6) yes
C171 H1711 . 0.950 no
C171 H1712 . 0.950 no
C181 C191 . 1.472(5) yes
C181 H1811 . 0.950 no
C181 H1812 . 0.950 no
C191 H1911 . 0.950 no
C191 H1912 . 0.950 no
C201 C211 . 1.469(5) yes
C201 H2011 . 0.950 no
C201 H2012 . 0.950 no
C211 C221 . 1.535(5) yes
C211 H2111 . 0.950 no
C211 H2112 . 0.950 no
C221 C231 . 1.453(5) yes
C221 H2211 . 0.950 no
C221 H2212 . 0.950 no
C231 H2311 . 0.950 no
C231 H2312 . 0.950 no
C241 H2411 . 0.950 no
C241 H2412 . 0.950 no

loop_
_geom_torsion_atom_site_label_1
_geom_torsion_atom_site_label_2
_geom_torsion_atom_site_label_3
_geom_torsion_atom_site_label_4
_geom_torsion
_geom_torsion_publ_flag
O2 Na1 O1 C1 72.7(5) no
O3 Na1 O1 C1 166.5(5) no
N1 Na1 O1 C1 -92.4(5) no
N2 Na1 O1 C1 -64.5(5) no
O1 Na1 O2 C16 -37.3(8) no
O1 Na1 O2 C19 148.7(7) no
O3 Na1 O2 C16 -143.6(7) no
O3 Na1 O2 C19 42.4(7) no
N1 Na1 O2 C16 119.3(6) no
N1 Na1 O2 C19 -54.7(9) no
N2 Na1 O2 C16 105.8(7) no
N2 Na1 O2 C19 -68.2(8) no
O1 Na1 O3 C201 103.1(3) no
O1 Na1 O3 C231 -28.4(3) no
O2 Na1 O3 C201 -145.3(4) no
O2 Na1 O3 C231 83.3(4) no
N1 Na1 O3 C201 -3.9(3) no
N1 Na1 O3 C231 -135.4(3) no
N2 Na1 O3 C201 -33.8(3) no
N2 Na1 O3 C231 -165.3(3) no
O1 Na1 N1 N2 133.29(15) no
O2 Na1 N1 N2 -24.3(4) no
O3 Na1 N1 N2 -118.24(15) no
O1 Na1 N2 N1 -58.59(17) no
O2 Na1 N2 N1 164.0(2) no
O3 Na1 N2 N1 68.79(16) no
Na1 O1 C1 P1 172.9(3) no
Na1 O1 C1 C2 -7.8(6) no
Na1 O2 C16 C17 -150.1(6) no
C19 O2 C16 C17 24.7(9) no
Na1 O2 C19 C18 142.0(6) no
C16 O2 C19 C18 -33.1(10) no
Na1 O3 C201 C211 -103.6(4) no
C231 O3 C201 C211 30.6(6) no
Na1 O3 C231 C221 104.1(5) no
C201 O3 C231 C221 -34.4(6) no
C27 O41 C241 C25 -19.8(7) no
C241 O41 C27 C26 0.4(7) no
Na1 N1 N2 C9 170.7(3) no
N1 N2 C9 C10 -178.6(2) no
O1 C1 C2 C3 3.4(4) no
P1 C1 C2 C3 -177.32(19) no
C1 C2 C3 C8 -139.9(3) no
C1 C2 C3 C4 43.3(4) no
C2 C3 C4 C5 176.8(3) no
C4 C3 C8 C7 -0.8(4) no
C8 C3 C4 C5 0.0(4) no
C2 C3 C8 C7 -177.7(3) no
C3 C4 C5 C6 0.8(5) no
C4 C5 C6 C7 -0.7(5) no
C5 C6 C7 C8 -0.1(5) no
C6 C7 C8 C3 0.9(5) no
N2 C9 C10 C11 13.3(4) no
N2 C9 C10 C15 -165.5(3) no
C9 C10 C15 C14 179.9(4) no
C11 C10 C15 C14 1.0(5) no
C15 C10 C11 C12 -0.5(4) no
C9 C10 C11 C12 -179.3(3) no
C10 C11 C12 C13 -0.7(5) no
C11 C12 C13 C14 1.3(6) no
C12 C13 C14 C15 -0.7(7) no
C13 C14 C15 C10 -0.5(7) no
O2 C16 C17 C18 -7.2(9) no
C16 C17 C18 C19 -12.1(10) no
C17 C18 C19 O2 27.3(10) no
O3 C201 C211 C221 -14.8(7) no
C201 C211 C221 C231 -5.3(8) no
C211 C221 C231 O3 23.8(7) no
C241 C25 C26 C27 -30.3(5) no
C26 C25 C241 O41 31.2(5) no
C25 C26 C27 O41 18.6(5) no
